data_4082061
loop_
_publ_author_name
'Lau, Ka-Cheong'
'Petro, Benjamin J.'
'Bontemps, S\'ebastien'
'Jordan, Richard F.'

_publ_section_title
;
 Comparative Reactivity of Zr-- and Pd--Alkyl Complexes with Carbon
 Dioxide
;
_journal_issue 23
_journal_name_full Organometallics
_journal_page_first 6895
_journal_paper_doi 10.1021/om401082k
_journal_volume 32
_journal_year 2013
_chemical_formula_sum 'C28 H44 Cl4 O6 P2 Pd S2'
_chemical_formula_weight 850.89
_chemical_name_systematic
; 
 ? 
;
_space_group_crystal_system monoclinic
_space_group_IT_number 14
_symmetry_space_group_name_Hall '-P 2ybc'
_symmetry_space_group_name_H-M 'P 1 21/c 1'
_atom_sites_solution_hydrogens geom
_atom_sites_solution_primary direct
_atom_sites_solution_secondary difmap
_audit_creation_method SHELXL-97
_cell_angle_alpha 90.00
_cell_angle_beta 122.57(5)
_cell_angle_gamma 90.00
_cell_formula_units_Z 2
_cell_length_a 11.564(11)
_cell_length_b 11.102(10)
_cell_length_c 16.492(11)
_cell_measurement_reflns_used 1024
_cell_measurement_temperature 100(2)
_cell_measurement_theta_max 28.52
_cell_measurement_theta_min 2.09
_cell_volume 1784(3)
_computing_structure_refinement 'SHELXL-97 (Sheldrick, 1997)'
_computing_structure_solution 'SHELXS-97 (Sheldrick, 1990)'
_diffrn_ambient_temperature 100(2)
_diffrn_measured_fraction_theta_full 0.968
_diffrn_measured_fraction_theta_max 0.968
_diffrn_radiation_monochromator graphite
_diffrn_radiation_source 'fine-focus sealed tube'
_diffrn_radiation_type MoK\a
_diffrn_radiation_wavelength 0.71073
_diffrn_reflns_av_R_equivalents 0.1694
_diffrn_reflns_av_sigmaI/netI 0.1090
_diffrn_reflns_limit_h_max 15
_diffrn_reflns_limit_h_min -15
_diffrn_reflns_limit_k_max 14
_diffrn_reflns_limit_k_min -14
_diffrn_reflns_limit_l_max 22
_diffrn_reflns_limit_l_min -21
_diffrn_reflns_number 20900
_diffrn_reflns_theta_full 28.52
_diffrn_reflns_theta_max 28.52
_diffrn_reflns_theta_min 2.09
_exptl_absorpt_coefficient_mu 1.065
_exptl_absorpt_correction_T_max 0.7547
_exptl_absorpt_correction_T_min 0.7269
_exptl_absorpt_correction_type multi-scan
_exptl_absorpt_process_details
;
absorption corrections were made based on correspondance of
equivalent intensities usingprogram SADABS (G. Sheldrick, Bruker 
Analytical X-ray Systems, Madison, WI)
;
_exptl_crystal_density_diffrn 1.584
_exptl_crystal_density_method 'not measured'
_exptl_crystal_F_000 872
_exptl_crystal_size_max 0.32
_exptl_crystal_size_mid 0.32
_exptl_crystal_size_min 0.28
_refine_diff_density_max 2.314
_refine_diff_density_min -2.532
_refine_diff_density_rms 0.184
_refine_ls_extinction_method none
_refine_ls_goodness_of_fit_ref 0.984
_refine_ls_hydrogen_treatment constr
_refine_ls_matrix_type full
_refine_ls_number_parameters 201
_refine_ls_number_reflns 4395
_refine_ls_number_restraints 0
_refine_ls_restrained_S_all 0.984
_refine_ls_R_factor_all 0.0855
_refine_ls_R_factor_gt 0.0601
_refine_ls_shift/su_max 0.005
_refine_ls_shift/su_mean 0.000
_refine_ls_structure_factor_coef Fsqd
_refine_ls_weighting_details 'calc w=1/[\s^2^(Fo^2^)+(0.0715P)^2^+0.0000P] where P=(Fo^2^+2Fc^2^)/3'
_refine_ls_weighting_scheme calc
_refine_ls_wR_factor_gt 0.1267
_refine_ls_wR_factor_ref 0.1414
_reflns_number_gt 3098
_reflns_number_total 4395
_reflns_threshold_expression >2sigma(I)
_cod_data_source_file om401082k_si_002.cif
_cod_data_source_block trans-P,P-(PO-iPr)2Pd
_cod_original_sg_symbol_H-M P21/c
_cod_database_code 4082061

loop_
_symmetry_equiv_pos_as_xyz
'x, y, z'
'-x, y+1/2, -z+1/2'
'-x, -y, -z'
'x, -y-1/2, z-1/2'

loop_
_atom_site_label
_atom_site_type_symbol
_atom_site_fract_x
_atom_site_fract_y
_atom_site_fract_z
_atom_site_U_iso_or_equiv
_atom_site_adp_type
_atom_site_occupancy
_atom_site_symmetry_multiplicity
_atom_site_calc_flag
_atom_site_refinement_flags
C1 C 0.2793(4) 0.7525(3) 0.8974(3) 0.0225(8) Uani 1 1 d .
C2 C 0.2594(4) 0.7896(3) 0.8101(3) 0.0210(8) Uani 1 1 d .
C3 C 0.1563(4) 0.7379(3) 0.7237(3) 0.0283(10) Uani 1 1 d .
H3 H 0.1438 0.7640 0.6647 0.034 Uiso 1 1 calc R
C4 C 0.0734(4) 0.6504(3) 0.7234(3) 0.0285(10) Uani 1 1 d .
H4 H 0.0030 0.6169 0.6639 0.034 Uiso 1 1 calc R
C5 C 0.0906(4) 0.6095(3) 0.8088(3) 0.0274(9) Uani 1 1 d .
C6 C 0.1931(4) 0.6636(3) 0.8949(3) 0.0255(9) Uani 1 1 d .
H6 H 0.2038 0.6384 0.9536 0.031 Uiso 1 1 calc R
C7 C 0.0024(5) 0.5124(3) 0.8093(3) 0.0349(12) Uani 1 1 d .
H7A H 0.0286 0.4350 0.7951 0.052 Uiso 1 1 calc R
H7B H -0.0939 0.5295 0.7603 0.052 Uiso 1 1 calc R
H7C H 0.0144 0.5086 0.8728 0.052 Uiso 1 1 calc R
C8 C 0.3001(4) 0.8481(3) 1.0657(3) 0.0248(9) Uani 1 1 d .
H8 H 0.2490 0.7720 1.0584 0.030 Uiso 1 1 calc R
C9 C 0.3898(4) 0.8780(3) 1.1732(3) 0.0282(9) Uani 1 1 d .
H9A H 0.4423 0.9515 1.1821 0.042 Uiso 1 1 calc R
H9B H 0.4532 0.8112 1.2075 0.042 Uiso 1 1 calc R
H9C H 0.3313 0.8904 1.1987 0.042 Uiso 1 1 calc R
C10 C 0.1956(5) 0.9470(4) 1.0104(3) 0.0351(10) Uani 1 1 d .
H10A H 0.2433 1.0239 1.0210 0.053 Uiso 1 1 calc R
H10B H 0.1329 0.9531 1.0330 0.053 Uiso 1 1 calc R
H10C H 0.1433 0.9277 0.9416 0.053 Uiso 1 1 calc R
C11 C 0.5375(4) 0.7158(3) 1.0861(3) 0.0247(9) Uani 1 1 d .
H11 H 0.5945 0.7528 1.1515 0.030 Uiso 1 1 calc R
C12 C 0.4898(5) 0.5955(3) 1.1002(3) 0.0294(10) Uani 1 1 d .
H12A H 0.5697 0.5463 1.1449 0.044 Uiso 1 1 calc R
H12B H 0.4362 0.5539 1.0382 0.044 Uiso 1 1 calc R
H12C H 0.4326 0.6080 1.1267 0.044 Uiso 1 1 calc R
C13 C 0.6317(4) 0.7022(3) 1.0482(3) 0.0303(10) Uani 1 1 d .
H13A H 0.5786 0.6721 0.9820 0.045 Uiso 1 1 calc R
H13B H 0.7053 0.6451 1.0888 0.045 Uiso 1 1 calc R
H13C H 0.6717 0.7806 1.0496 0.045 Uiso 1 1 calc R
C14 C 0.7754(5) 0.7767(4) 0.3622(3) 0.0400(12) Uani 1 1 d .
H14A H 0.6943 0.7403 0.3583 0.048 Uiso 1 1 calc R
H14B H 0.7449 0.8502 0.3220 0.048 Uiso 1 1 calc R
Cl1 Cl 0.84302(13) 0.67509(12) 0.31797(9) 0.0514(4) Uani 1 1 d .
Cl2 Cl 0.89656(16) 0.81552(15) 0.48161(10) 0.0674(5) Uani 1 1 d .
O1 O 0.2956(3) 0.9301(2) 0.70176(18) 0.0271(7) Uani 1 1 d .
O2 O 0.4973(3) 0.8458(2) 0.84443(18) 0.0252(6) Uani 1 1 d .
O3 O 0.3639(3) 1.0051(2) 0.85662(18) 0.0210(6) Uani 1 1 d .
P1 P 0.40129(10) 0.82427(8) 1.01196(7) 0.0205(2) Uani 1 1 d .
Pd1 Pd 0.5000 1.0000 1.0000 0.01885(14) Uani 1 2 d S
S1 S 0.36320(10) 0.89773(8) 0.80085(7) 0.0219(2) Uani 1 1 d .

loop_
_atom_site_aniso_label
_atom_site_aniso_U_11
_atom_site_aniso_U_22
_atom_site_aniso_U_33
_atom_site_aniso_U_23
_atom_site_aniso_U_13
_atom_site_aniso_U_12
C1 0.023(2) 0.0174(17) 0.0226(19) -0.0021(14) 0.0091(16) 0.0004(14)
C2 0.0187(19) 0.0177(16) 0.0245(19) -0.0046(14) 0.0102(16) -0.0018(14)
C3 0.029(2) 0.0229(19) 0.0214(19) -0.0025(15) 0.0061(18) 0.0004(16)
C4 0.025(2) 0.0242(19) 0.026(2) -0.0095(16) 0.0065(18) -0.0029(16)
C5 0.021(2) 0.0206(18) 0.033(2) -0.0029(16) 0.0094(18) -0.0028(15)
C6 0.026(2) 0.0211(18) 0.0230(19) -0.0005(15) 0.0093(17) -0.0010(15)
C7 0.026(2) 0.033(2) 0.037(2) 0.0001(18) 0.011(2) -0.0102(17)
C8 0.027(2) 0.0200(17) 0.028(2) -0.0016(15) 0.0150(18) -0.0030(15)
C9 0.037(2) 0.0253(19) 0.027(2) -0.0031(16) 0.0203(19) -0.0057(17)
C10 0.030(2) 0.040(2) 0.033(2) -0.0010(19) 0.016(2) 0.007(2)
C11 0.026(2) 0.0181(17) 0.0230(19) -0.0003(14) 0.0084(17) 0.0030(15)
C12 0.038(2) 0.0200(18) 0.032(2) 0.0042(16) 0.019(2) 0.0021(16)
C13 0.031(2) 0.0217(19) 0.037(2) 0.0071(16) 0.017(2) 0.0023(16)
C14 0.035(3) 0.045(3) 0.028(2) 0.0067(19) 0.008(2) -0.003(2)
Cl1 0.0408(7) 0.0578(8) 0.0413(7) 0.0052(6) 0.0127(6) 0.0081(6)
Cl2 0.0588(10) 0.0908(11) 0.0313(7) -0.0051(7) 0.0102(7) -0.0066(8)
O1 0.0312(16) 0.0261(14) 0.0203(14) -0.0003(11) 0.0114(12) -0.0019(12)
O2 0.0235(15) 0.0246(13) 0.0259(14) -0.0017(11) 0.0123(12) -0.0013(11)
O3 0.0202(14) 0.0193(12) 0.0202(13) 0.0001(10) 0.0086(12) 0.0003(10)
P1 0.0218(5) 0.0171(4) 0.0188(5) -0.0010(4) 0.0084(4) -0.0020(4)
Pd1 0.0204(2) 0.0151(2) 0.0174(2) -0.00100(14) 0.00782(18) -0.00131(15)
S1 0.0227(5) 0.0198(4) 0.0200(5) -0.0021(3) 0.0094(4) -0.0017(4)

loop_
_atom_type_symbol
_atom_type_description
_atom_type_scat_dispersion_real
_atom_type_scat_dispersion_imag
_atom_type_scat_source
C C 0.0033 0.0016 'International Tables Vol C Tables 4.2.6.8 and 6.1.1.4'
H H 0.0000 0.0000 'International Tables Vol C Tables 4.2.6.8 and 6.1.1.4'
Cl Cl 0.1484 0.1585 'International Tables Vol C Tables 4.2.6.8 and 6.1.1.4'
O O 0.0106 0.0060 'International Tables Vol C Tables 4.2.6.8 and 6.1.1.4'
P P 0.1023 0.0942 'International Tables Vol C Tables 4.2.6.8 and 6.1.1.4'
Pd Pd -0.9988 1.0072 'International Tables Vol C Tables 4.2.6.8 and 6.1.1.4'
S S 0.1246 0.1234 'International Tables Vol C Tables 4.2.6.8 and 6.1.1.4'

loop_
_geom_angle_atom_site_label_1
_geom_angle_atom_site_label_2
_geom_angle_atom_site_label_3
_geom_angle
_geom_angle_site_symmetry_1
_geom_angle_site_symmetry_3
C6 C1 C2 117.6(3) . .
C6 C1 P1 119.0(3) . .
C2 C1 P1 123.2(3) . .
C1 C2 C3 120.6(4) . .
C1 C2 S1 123.3(3) . .
C3 C2 S1 116.1(3) . .
C4 C3 C2 120.6(4) . .
C3 C4 C5 120.8(4) . .
C4 C5 C6 117.9(4) . .
C4 C5 C7 121.2(4) . .
C6 C5 C7 120.9(4) . .
C1 C6 C5 122.5(4) . .
C10 C8 C9 111.2(3) . .
C10 C8 P1 108.8(3) . .
C9 C8 P1 112.4(3) . .
C12 C11 C13 112.0(3) . .
C12 C11 P1 115.5(3) . .
C13 C11 P1 109.8(3) . .
Cl1 C14 Cl2 111.3(3) . .
S1 O3 Pd1 116.06(14) . .
C1 P1 C8 103.0(2) . .
C1 P1 C11 108.20(18) . .
C8 P1 C11 108.4(2) . .
C1 P1 Pd1 114.88(14) . .
C8 P1 Pd1 113.09(13) . .
C11 P1 Pd1 108.90(15) . .
O3 Pd1 O3 180.000(1) 3_677 .
O3 Pd1 P1 90.81(9) 3_677 3_677
O3 Pd1 P1 89.19(9) . 3_677
O3 Pd1 P1 89.19(9) 3_677 .
O3 Pd1 P1 90.81(9) . .
P1 Pd1 P1 180.000(1) 3_677 .
O1 S1 O2 116.94(19) . .
O1 S1 O3 108.69(16) . .
O2 S1 O3 111.35(16) . .
O1 S1 C2 106.99(18) . .
O2 S1 C2 106.65(18) . .
O3 S1 C2 105.50(19) . .

loop_
_geom_bond_atom_site_label_1
_geom_bond_atom_site_label_2
_geom_bond_distance
_geom_bond_site_symmetry_2
C1 C6 1.387(6) .
C1 C2 1.393(6) .
C1 P1 1.823(4) .
C2 C3 1.397(5) .
C2 S1 1.761(4) .
C3 C4 1.363(6) .
C4 C5 1.389(6) .
C5 C6 1.403(5) .
C5 C7 1.487(6) .
C8 C10 1.520(6) .
C8 C9 1.532(5) .
C8 P1 1.829(5) .
C11 C12 1.510(5) .
C11 C13 1.527(6) .
C11 P1 1.831(4) .
C14 Cl1 1.741(5) .
C14 Cl2 1.748(5) .
O1 S1 1.427(3) .
O2 S1 1.433(3) .
O3 S1 1.503(3) .
O3 Pd1 2.016(3) .
P1 Pd1 2.3218(19) .
Pd1 O3 2.016(3) 3_677
Pd1 P1 2.3218(19) 3_677

loop_
_geom_torsion_atom_site_label_1
_geom_torsion_atom_site_label_2
_geom_torsion_atom_site_label_3
_geom_torsion_atom_site_label_4
_geom_torsion
_geom_torsion_site_symmetry_4
C6 C1 C2 C3 -0.2(6) .
P1 C1 C2 C3 -174.5(3) .
C6 C1 C2 S1 -177.9(3) .
P1 C1 C2 S1 7.8(5) .
C1 C2 C3 C4 0.0(6) .
S1 C2 C3 C4 177.8(3) .
C2 C3 C4 C5 -0.8(6) .
C3 C4 C5 C6 1.8(6) .
C3 C4 C5 C7 -178.8(4) .
C2 C1 C6 C5 1.3(6) .
P1 C1 C6 C5 175.9(3) .
C4 C5 C6 C1 -2.1(6) .
C7 C5 C6 C1 178.5(4) .
C6 C1 P1 C8 -42.4(3) .
C2 C1 P1 C8 131.8(3) .
C6 C1 P1 C11 72.3(4) .
C2 C1 P1 C11 -113.5(4) .
C6 C1 P1 Pd1 -165.9(3) .
C2 C1 P1 Pd1 8.3(4) .
C10 C8 P1 C1 -71.0(3) .
C9 C8 P1 C1 165.4(3) .
C10 C8 P1 C11 174.5(3) .
C9 C8 P1 C11 50.9(3) .
C10 C8 P1 Pd1 53.6(3) .
C9 C8 P1 Pd1 -70.0(3) .
C12 C11 P1 C1 -54.0(4) .
C13 C11 P1 C1 73.9(3) .
C12 C11 P1 C8 57.1(3) .
C13 C11 P1 C8 -175.1(3) .
C12 C11 P1 Pd1 -179.5(3) .
C13 C11 P1 Pd1 -51.6(3) .
S1 O3 Pd1 P1 120.92(19) 3_677
S1 O3 Pd1 P1 -59.08(19) .
C1 P1 Pd1 O3 -168.54(17) 3_677
C8 P1 Pd1 O3 73.58(17) 3_677
C11 P1 Pd1 O3 -47.03(17) 3_677
C1 P1 Pd1 O3 11.46(17) .
C8 P1 Pd1 O3 -106.42(17) .
C11 P1 Pd1 O3 132.97(17) .
Pd1 O3 S1 O1 -162.16(18) .
Pd1 O3 S1 O2 -31.9(2) .
Pd1 O3 S1 C2 83.4(2) .
C1 C2 S1 O1 -168.2(3) .
C3 C2 S1 O1 14.1(3) .
C1 C2 S1 O2 65.9(4) .
C3 C2 S1 O2 -111.8(3) .
C1 C2 S1 O3 -52.6(4) .
C3 C2 S1 O3 129.7(3) .
